data_4101596
loop_
_publ_author_name
'Koyama, Ichiro'
'Kurahashi, Takuya'
'Matsubara, Seijiro'

_publ_section_title
;
 Nickel-Catalyzed {[}4+2] Cycloaddition of Enones with Alkynes
;
_journal_issue 4
_journal_name_full 'JOURNAL OF THE AMERICAN CHEMICAL SOCIETY'
_journal_page_first 1350
_journal_paper_doi 10.1021/ja807952r
_journal_volume 131
_journal_year 2009
_chemical_formula_moiety 'C22.50 H30 N2 Ni O3 '
_chemical_formula_sum 'C22.5 H30 N2 Ni O3'
_chemical_formula_weight 435.20
_space_group_IT_number 2
_symmetry_cell_setting triclinic
_symmetry_Int_Tables_number 2
_symmetry_space_group_name_Hall '-P 1'
_symmetry_space_group_name_H-M 'P -1'
_cell_angle_alpha 66.224(8)
_cell_angle_beta 67.551(8)
_cell_angle_gamma 76.882(9)
_cell_formula_units_Z 2
_cell_length_a 10.5195(18)
_cell_length_b 10.9929(17)
_cell_length_c 11.5575(15)
_cell_measurement_reflns_used 2923
_cell_measurement_temperature 153.1
_cell_measurement_theta_max 27.4
_cell_measurement_theta_min 3.0
_cell_volume 1126.2(3)
_computing_cell_refinement CrystalClear
_computing_data_collection CrystalClear
_computing_data_reduction CrystalStructure
_computing_publication_material 'CrystalStructure 3.8'
_computing_structure_refinement CRYSTALS
_computing_structure_solution SAPI91
_diffrn_detector_area_resol_mean 7.31
_diffrn_measured_fraction_theta_full 0.927
_diffrn_measured_fraction_theta_max 0.927
_diffrn_measurement_device_type 'Rigaku Saturn'
_diffrn_measurement_method \w
_diffrn_radiation_type 'Mo K\a'
_diffrn_radiation_wavelength 0.71070
_diffrn_reflns_av_R_equivalents 0.021
_diffrn_reflns_limit_h_max 13
_diffrn_reflns_limit_h_min -13
_diffrn_reflns_limit_k_max 13
_diffrn_reflns_limit_k_min -14
_diffrn_reflns_limit_l_max 11
_diffrn_reflns_limit_l_min -14
_diffrn_reflns_number 8219
_diffrn_reflns_theta_full 27.48
_diffrn_reflns_theta_max 27.48
_exptl_absorpt_coefficient_mu 0.885
_exptl_absorpt_correction_T_max 0.915
_exptl_absorpt_correction_T_min 0.821
_exptl_absorpt_correction_type multi-scan
_exptl_absorpt_process_details 'Jacobson, R. (1998) Private communication'
_exptl_crystal_colour orange
_exptl_crystal_density_diffrn 1.283
_exptl_crystal_density_method 'not measured'
_exptl_crystal_description plate
_exptl_crystal_F_000 462.00
_exptl_crystal_size_max 0.15
_exptl_crystal_size_mid 0.15
_exptl_crystal_size_min 0.10
_refine_diff_density_max 1.04
_refine_diff_density_min -0.91
_refine_ls_extinction_method none
_refine_ls_goodness_of_fit_ref 1.147
_refine_ls_hydrogen_treatment refall
_refine_ls_number_parameters 280
_refine_ls_number_reflns 4785
_refine_ls_R_factor_gt 0.0528
_refine_ls_shift/su_max 0.0000
_refine_ls_structure_factor_coef Fsqd
_refine_ls_weighting_details 'w = 1/[0.0020Fo^2^ + 1.0000\s(Fo^2^)]/(4Fo^2^)'
_refine_ls_weighting_scheme calc
_refine_ls_wR_factor_ref 0.1608
_reflns_number_gt 3512
_reflns_number_total 4785
_reflns_threshold_expression F^2^>2.0\s(F^2^)
_cod_data_source_file reformated.cif
_cod_data_source_block '__koyama02'
_cod_original_formula_sum 'C22.50 H30 N2 Ni O3 '
_cod_database_code 4101596

loop_
_symmetry_equiv_pos_site_id
_symmetry_equiv_pos_as_xyz
1 +X,+Y,+Z
2 -X,-Y,-Z

loop_
_atom_site_label
_atom_site_type_symbol
_atom_site_fract_x
_atom_site_fract_y
_atom_site_fract_z
_atom_site_U_iso_or_equiv
_atom_site_adp_type
_atom_site_occupancy
_atom_site_symmetry_multiplicity
_atom_site_calc_flag
_atom_site_refinement_flags
_atom_site_disorder_assembly
_atom_site_disorder_group
Ni(1) Ni 0.92236(4) 0.84364(4) 0.73580(4) 0.01880(11) Uani 1.00 1 d . . .
O(1) O 1.0086(2) 0.8762(2) 0.8321(2) 0.0270(6) Uani 1.00 1 d . . .
O(2) O 1.4425(2) 0.8034(3) 0.6604(3) 0.0506(9) Uani 1.00 1 d . . .
O(3) O 1.3831(2) 0.7369(2) 0.5305(2) 0.0347(6) Uani 1.00 1 d . . .
N(1) N 0.8166(2) 0.8257(2) 0.6369(2) 0.0187(6) Uani 1.00 1 d . . .
N(2) N 0.7417(2) 0.9236(2) 0.8411(2) 0.0250(7) Uani 1.00 1 d . . .
C(1) C 0.6315(3) 0.9155(3) 0.7958(3) 0.0303(8) Uani 1.00 1 d . . .
C(2) C 0.7677(3) 0.6898(3) 0.6995(3) 0.0272(8) Uani 1.00 1 d . . .
C(3) C 0.6942(3) 0.9273(3) 0.6509(3) 0.0261(8) Uani 1.00 1 d . . .
C(4) C 0.8853(3) 0.8538(3) 0.4910(3) 0.0250(8) Uani 1.00 1 d . . .
C(5) C 0.7583(4) 1.0652(3) 0.8088(4) 0.0355(10) Uani 1.00 1 d . . .
C(6) C 0.7099(4) 0.8544(4) 0.9859(3) 0.0437(11) Uani 1.00 1 d . . .
C(7) C 1.1033(3) 0.7696(3) 0.6452(3) 0.0183(7) Uani 1.00 1 d . . .
C(8) C 1.0987(2) 0.6229(3) 0.6792(3) 0.0185(7) Uani 1.00 1 d . . .
C(9) C 1.1228(3) 0.5703(3) 0.5808(3) 0.0250(8) Uani 1.00 1 d . . .
C(10) C 1.1076(3) 0.4372(3) 0.6130(3) 0.0320(9) Uani 1.00 1 d . . .
C(11) C 1.0696(3) 0.3527(3) 0.7441(4) 0.0342(10) Uani 1.00 1 d . . .
C(12) C 1.0502(3) 0.4021(3) 0.8436(3) 0.0321(9) Uani 1.00 1 d . . .
C(13) C 1.0647(3) 0.5350(3) 0.8115(3) 0.0245(8) Uani 1.00 1 d . . .
C(14) C 1.2036(3) 0.8000(3) 0.6936(3) 0.0231(8) Uani 1.00 1 d . . .
C(15) C 1.3516(3) 0.7814(3) 0.6319(3) 0.0323(9) Uani 1.00 1 d . . .
C(16) C 1.1436(3) 0.8557(3) 0.7907(3) 0.0260(8) Uani 1.00 1 d . . .
C(17) C 1.5295(3) 0.7171(5) 0.4593(4) 0.0498(12) Uani 1.00 1 d . . .
C(18) C 1.5424(5) 0.6729(6) 0.3509(5) 0.0721(17) Uani 1.00 1 d . . .
C(19) C 1.2140(4) 0.9016(4) 0.8551(4) 0.0480(13) Uani 1.00 1 d . . .
C(20) C 0.5473(12) 0.4649(11) 0.9670(11) 0.065(2) Uiso 0.50 1 d P . .
C(21) C 0.5983(8) 0.4580(8) 1.0488(8) 0.102(2) Uiso 1.00 1 d . . .
C(22) C 0.5529(18) 0.5190(16) 1.1475(16) 0.103(4) Uiso 0.50 1 d P . .
C(23) C 0.6277(16) 0.4064(15) 0.9304(15) 0.086(3) Uiso 0.50 1 d P . .
C(24) C 0.5741(15) 0.4172(13) 0.8470(13) 0.076(3) Uiso 0.50 1 d P . .
C(25) C 0.6419(15) 0.3868(13) 0.8660(14) 0.074(3) Uiso 0.50 1 d P . .
H(1) H 1.1517 0.6268 0.4896 0.031 Uiso 1.00 1 c R . .
H(2) H 1.1246 0.4041 0.5437 0.043 Uiso 1.00 1 c R . .
H(3) H 1.0555 0.2624 0.7670 0.043 Uiso 1.00 1 c R . .
H(4) H 1.0265 0.3444 0.9345 0.036 Uiso 1.00 1 c R . .
H(5) H 1.0522 0.5669 0.8805 0.029 Uiso 1.00 1 c R . .
H(6) H 0.5930 0.8322 0.8481 0.034 Uiso 1.00 1 c R . .
H(7) H 0.5613 0.9859 0.8050 0.034 Uiso 1.00 1 c R . .
H(8) H 0.8351 0.6321 0.6594 0.033 Uiso 1.00 1 c R . .
H(9) H 0.6830 0.6931 0.6863 0.033 Uiso 1.00 1 c R . .
H(10) H 0.7544 0.6574 0.7925 0.033 Uiso 1.00 1 c R . .
H(11) H 0.7224 1.0146 0.5972 0.031 Uiso 1.00 1 c R . .
H(12) H 0.6283 0.9100 0.6228 0.032 Uiso 1.00 1 c R . .
H(13) H 0.8686 0.9458 0.4432 0.032 Uiso 1.00 1 c R . .
H(14) H 0.8498 0.8019 0.4633 0.032 Uiso 1.00 1 c R . .
H(15) H 0.9818 0.8313 0.4735 0.032 Uiso 1.00 1 c R . .
H(16) H 0.7933 1.0714 0.8706 0.045 Uiso 1.00 1 c R . .
H(17) H 0.6711 1.1153 0.8146 0.045 Uiso 1.00 1 c R . .
H(18) H 0.8207 1.0997 0.7207 0.045 Uiso 1.00 1 c R . .
H(19) H 0.6559 0.7831 1.0134 0.046 Uiso 1.00 1 c R . .
H(20) H 0.6598 0.9142 1.0319 0.046 Uiso 1.00 1 c R . .
H(21) H 0.7934 0.8198 1.0061 0.046 Uiso 1.00 1 c R . .
H(22) H 1.1259 0.8140 0.5512 0.021 Uiso 1.00 1 c R . .
H(23) H 1.5725 0.7974 0.4250 0.053 Uiso 1.00 1 c R . .
H(24) H 1.5722 0.6492 0.5189 0.053 Uiso 1.00 1 c R . .
H(25) H 1.5444 0.5785 0.3815 0.076 Uiso 1.00 1 c R . .
H(26) H 1.6245 0.7015 0.2788 0.076 Uiso 1.00 1 c R . .
H(27) H 1.4647 0.7123 0.3216 0.076 Uiso 1.00 1 c R . .
H(28) H 1.2340 0.9918 0.8040 0.068 Uiso 1.00 1 c R . .
H(29) H 1.2974 0.8473 0.8602 0.068 Uiso 1.00 1 c R . .
H(30) H 1.1541 0.8952 0.9427 0.068 Uiso 1.00 1 c R . .

loop_
_atom_site_aniso_label
_atom_site_aniso_U_11
_atom_site_aniso_U_22
_atom_site_aniso_U_33
_atom_site_aniso_U_12
_atom_site_aniso_U_13
_atom_site_aniso_U_23
Ni(1) 0.0182(2) 0.0204(2) 0.0184(2) -0.00498(16) -0.00533(17) -0.00621(17)
O(1) 0.0318(12) 0.0280(12) 0.0267(12) -0.0033(10) -0.0120(10) -0.0124(10)
O(2) 0.0280(14) 0.076(2) 0.0547(19) -0.0218(14) -0.0177(13) -0.0165(16)
O(3) 0.0159(11) 0.0499(16) 0.0348(14) -0.0012(10) -0.0076(10) -0.0128(12)
N(1) 0.0173(12) 0.0180(12) 0.0216(13) -0.0061(10) -0.0060(10) -0.0055(10)
N(2) 0.0232(13) 0.0256(14) 0.0220(14) -0.0030(11) -0.0029(11) -0.0079(11)
C(1) 0.0191(15) 0.0293(18) 0.036(2) -0.0035(13) -0.0024(14) -0.0107(15)
C(2) 0.0245(16) 0.0213(15) 0.0367(19) -0.0085(13) -0.0109(15) -0.0068(14)
C(3) 0.0181(15) 0.0263(16) 0.0344(19) -0.0016(13) -0.0099(14) -0.0100(14)
C(4) 0.0276(16) 0.0251(16) 0.0247(17) -0.0061(13) -0.0121(14) -0.0059(13)
C(5) 0.041(2) 0.0299(18) 0.040(2) 0.0048(16) -0.0158(17) -0.0192(16)
C(6) 0.042(2) 0.049(2) 0.0249(19) 0.0026(19) 0.0002(17) -0.0115(17)
C(7) 0.0153(13) 0.0215(15) 0.0168(14) -0.0070(11) -0.0045(11) -0.0033(12)
C(8) 0.0130(13) 0.0216(15) 0.0224(15) -0.0012(11) -0.0059(12) -0.0092(12)
C(9) 0.0245(16) 0.0299(17) 0.0224(16) -0.0008(13) -0.0095(13) -0.0100(14)
C(10) 0.0355(19) 0.0292(18) 0.043(2) 0.0056(15) -0.0193(17) -0.0225(16)
C(11) 0.0349(19) 0.0234(17) 0.049(2) 0.0018(15) -0.0176(17) -0.0155(16)
C(12) 0.0306(18) 0.0279(18) 0.0316(19) -0.0043(15) -0.0090(15) -0.0046(15)
C(13) 0.0264(16) 0.0235(16) 0.0221(17) -0.0045(13) -0.0066(13) -0.0064(13)
C(14) 0.0205(15) 0.0249(16) 0.0224(16) -0.0101(12) -0.0103(13) 0.0005(13)
C(15) 0.0241(17) 0.0324(18) 0.036(2) -0.0093(14) -0.0148(15) 0.0008(15)
C(16) 0.0303(17) 0.0214(16) 0.0307(18) -0.0078(13) -0.0191(15) -0.0021(14)
C(17) 0.0181(17) 0.077(3) 0.039(2) 0.0011(19) -0.0066(16) -0.010(2)
C(18) 0.040(2) 0.096(4) 0.054(3) 0.016(2) -0.010(2) -0.017(3)
C(19) 0.055(2) 0.049(2) 0.066(2) -0.001(2) -0.040(2) -0.028(2)

loop_
_atom_type_symbol
_atom_type_description
_atom_type_scat_dispersion_real
_atom_type_scat_dispersion_imag
_atom_type_scat_source
C C 0.003 0.002
;
International Tables for Crystallography
(1992, Vol. C, Tables 4.2.6.8 and 6.1.1.4)
;
H H 0.000 0.000
;
International Tables for Crystallography
(1992, Vol. C, Table 6.1.1.4)
;
N N 0.006 0.003
;
International Tables for Crystallography
(1992, Vol. C, Tables 4.2.6.8 and 6.1.1.4)
;
O O 0.011 0.006
;
International Tables for Crystallography
(1992, Vol. C, Tables 4.2.6.8 and 6.1.1.4)
;
Ni Ni 0.339 1.112
;
International Tables for Crystallography
(1992, Vol. C, Tables 4.2.6.8 and 6.1.1.4)
;

loop_
_geom_angle_atom_site_label_1
_geom_angle_atom_site_label_2
_geom_angle_atom_site_label_3
_geom_angle
_geom_angle_publ_flag
_geom_angle_site_symmetry_1
_geom_angle_site_symmetry_2
_geom_angle_site_symmetry_3
O(1) Ni(1) N(1) 173.72(10) yes . . .
O(1) Ni(1) N(2) 87.64(13) yes . . .
O(1) Ni(1) C(7) 87.06(14) yes . . .
N(1) Ni(1) N(2) 86.82(13) yes . . .
N(1) Ni(1) C(7) 98.49(14) yes . . .
N(2) Ni(1) C(7) 174.69(16) yes . . .
Ni(1) O(1) C(16) 114.6(2) yes . . .
C(15) O(3) C(17) 116.2(3) yes . . .
Ni(1) N(1) C(2) 109.8(2) yes . . .
Ni(1) N(1) C(3) 105.1(2) yes . . .
Ni(1) N(1) C(4) 117.5(2) yes . . .
C(2) N(1) C(3) 109.4(2) yes . . .
C(2) N(1) C(4) 108.4(3) yes . . .
C(3) N(1) C(4) 106.4(2) yes . . .
Ni(1) N(2) C(1) 107.5(2) yes . . .
Ni(1) N(2) C(5) 107.79(19) yes . . .
Ni(1) N(2) C(6) 111.8(2) yes . . .
C(1) N(2) C(5) 109.9(2) yes . . .
C(1) N(2) C(6) 111.4(2) yes . . .
C(5) N(2) C(6) 108.5(3) yes . . .
N(2) C(1) C(3) 108.2(2) yes . . .
N(1) C(3) C(1) 108.7(2) yes . . .
Ni(1) C(7) C(8) 109.35(18) yes . . .
Ni(1) C(7) C(14) 104.8(2) yes . . .
C(8) C(7) C(14) 113.9(2) yes . . .
C(7) C(8) C(9) 121.5(2) yes . . .
C(7) C(8) C(13) 121.2(3) yes . . .
C(9) C(8) C(13) 117.3(3) yes . . .
C(8) C(9) C(10) 121.5(2) yes . . .
C(9) C(10) C(11) 120.6(4) yes . . .
C(10) C(11) C(12) 118.8(3) yes . . .
C(11) C(12) C(13) 120.5(3) yes . . .
C(8) C(13) C(12) 121.3(3) yes . . .
C(7) C(14) C(15) 121.4(3) yes . . .
C(7) C(14) C(16) 114.9(2) yes . . .
C(15) C(14) C(16) 123.5(4) yes . . .
O(2) C(15) O(3) 120.7(3) yes . . .
O(2) C(15) C(14) 127.8(4) yes . . .
O(3) C(15) C(14) 111.5(3) yes . . .
O(1) C(16) C(14) 117.9(4) yes . . .
O(1) C(16) C(19) 114.3(3) yes . . .
C(14) C(16) C(19) 127.8(3) yes . . .
O(3) C(17) C(18) 108.0(4) yes . . .
C(20) C(20) C(21) 78.9(11) yes 2_667 . .
C(20) C(20) C(21) 48.2(8) yes 2_667 . 2_667
C(20) C(20) C(23) 169(2) yes 2_667 . .
C(20) C(20) C(24) 138.9(14) yes 2_667 . .
C(20) C(20) C(25) 167.4(15) yes 2_667 . .
C(21) C(20) C(21) 127.2(11) yes . . 2_667
C(21) C(20) C(23) 90.1(16) yes . . .
C(21) C(20) C(24) 142.1(11) yes . . .
C(21) C(20) C(25) 113.7(11) yes . . .
C(21) C(20) C(23) 142.7(19) yes 2_667 . .
C(21) C(20) C(24) 90.7(10) yes 2_667 . .
C(21) C(20) C(25) 119.2(12) yes 2_667 . .
C(23) C(20) C(24) 52.0(15) yes . . .
C(23) C(20) C(25) 23.6(14) yes . . .
C(24) C(20) C(25) 28.5(9) yes . . .
C(20) C(21) C(20) 52.8(8) yes . . 2_667
C(20) C(21) C(22) 130.9(11) yes . . .
C(20) C(21) C(23) 39.3(8) yes . . .
C(20) C(21) C(22) 78.1(10) yes 2_667 . .
C(20) C(21) C(23) 92.1(10) yes 2_667 . .
C(22) C(21) C(23) 170.0(11) yes . . .
C(21) C(22) C(24) 109.6(18) yes . . 2_667
C(20) C(23) C(21) 50.6(13) yes . . .
C(20) C(23) C(24) 88.6(17) yes . . .
C(20) C(23) C(25) 126(2) yes . . .
C(21) C(23) C(24) 139.1(13) yes . . .
C(21) C(23) C(25) 175.0(18) yes . . .
C(24) C(23) C(25) 38.1(15) yes . . .
C(20) C(24) C(22) 81.4(13) yes . . 2_667
C(20) C(24) C(23) 39.4(9) yes . . .
C(20) C(24) C(25) 78.5(19) yes . . .
C(22) C(24) C(23) 120.6(16) yes 2_667 . .
C(22) C(24) C(25) 160(2) yes 2_667 . .
C(23) C(24) C(25) 39.2(17) yes . . .
C(20) C(25) C(23) 29.9(14) yes . . .
C(20) C(25) C(24) 73.0(17) yes . . .
C(23) C(25) C(24) 103(2) yes . . .
N(2) C(1) H(6) 109.5 no . . .
N(2) C(1) H(7) 109.9 no . . .
C(3) C(1) H(6) 109.8 no . . .
C(3) C(1) H(7) 110.0 no . . .
H(6) C(1) H(7) 109.5 no . . .
N(1) C(2) H(8) 109.2 no . . .
N(1) C(2) H(9) 109.8 no . . .
N(1) C(2) H(10) 109.5 no . . .
H(8) C(2) H(9) 109.5 no . . .
H(8) C(2) H(10) 109.5 no . . .
H(9) C(2) H(10) 109.5 no . . .
N(1) C(3) H(11) 110.1 no . . .
N(1) C(3) H(12) 109.0 no . . .
C(1) C(3) H(11) 109.7 no . . .
C(1) C(3) H(12) 109.8 no . . .
H(11) C(3) H(12) 109.5 no . . .
N(1) C(4) H(13) 109.6 no . . .
N(1) C(4) H(14) 109.7 no . . .
N(1) C(4) H(15) 109.1 no . . .
H(13) C(4) H(14) 109.5 no . . .
H(13) C(4) H(15) 109.5 no . . .
H(14) C(4) H(15) 109.5 no . . .
N(2) C(5) H(16) 109.5 no . . .
N(2) C(5) H(17) 109.3 no . . .
N(2) C(5) H(18) 109.7 no . . .
H(16) C(5) H(17) 109.5 no . . .
H(16) C(5) H(18) 109.5 no . . .
H(17) C(5) H(18) 109.5 no . . .
N(2) C(6) H(19) 108.6 no . . .
N(2) C(6) H(20) 110.3 no . . .
N(2) C(6) H(21) 109.5 no . . .
H(19) C(6) H(20) 109.5 no . . .
H(19) C(6) H(21) 109.5 no . . .
H(20) C(6) H(21) 109.5 no . . .
Ni(1) C(7) H(22) 109.6 no . . .
C(8) C(7) H(22) 109.5 no . . .
C(14) C(7) H(22) 109.6 no . . .
C(8) C(9) H(1) 119.0 no . . .
C(10) C(9) H(1) 119.5 no . . .
C(9) C(10) H(2) 119.7 no . . .
C(11) C(10) H(2) 119.7 no . . .
C(10) C(11) H(3) 121.0 no . . .
C(12) C(11) H(3) 120.2 no . . .
C(11) C(12) H(4) 119.8 no . . .
C(13) C(12) H(4) 119.6 no . . .
C(8) C(13) H(5) 119.2 no . . .
C(12) C(13) H(5) 119.5 no . . .
O(3) C(17) H(23) 110.4 no . . .
O(3) C(17) H(24) 109.2 no . . .
C(18) C(17) H(23) 111.0 no . . .
C(18) C(17) H(24) 108.7 no . . .
H(23) C(17) H(24) 109.5 no . . .
C(17) C(18) H(25) 110.7 no . . .
C(17) C(18) H(26) 109.7 no . . .
C(17) C(18) H(27) 107.9 no . . .
H(25) C(18) H(26) 109.5 no . . .
H(25) C(18) H(27) 109.5 no . . .
H(26) C(18) H(27) 109.5 no . . .
C(16) C(19) H(28) 109.5 no . . .
C(16) C(19) H(29) 110.1 no . . .
C(16) C(19) H(30) 108.8 no . . .
H(28) C(19) H(29) 109.5 no . . .
H(28) C(19) H(30) 109.5 no . . .
H(29) C(19) H(30) 109.5 no . . .

loop_
_geom_bond_atom_site_label_1
_geom_bond_atom_site_label_2
_geom_bond_distance
_geom_bond_publ_flag
_geom_bond_site_symmetry_1
_geom_bond_site_symmetry_2
Ni(1) O(1) 1.852(3) yes . .
Ni(1) N(1) 1.959(3) yes . .
Ni(1) N(2) 2.050(2) yes . .
Ni(1) C(7) 1.961(2) yes . .
O(1) C(16) 1.312(4) yes . .
O(2) C(15) 1.222(6) yes . .
O(3) C(15) 1.346(5) yes . .
O(3) C(17) 1.456(4) yes . .
N(1) C(2) 1.487(4) yes . .
N(1) C(3) 1.505(3) yes . .
N(1) C(4) 1.486(4) yes . .
N(2) C(1) 1.474(6) yes . .
N(2) C(5) 1.483(5) yes . .
N(2) C(6) 1.467(4) yes . .
C(1) C(3) 1.509(5) yes . .
C(7) C(8) 1.506(4) yes . .
C(7) C(14) 1.516(6) yes . .
C(8) C(9) 1.391(6) yes . .
C(8) C(13) 1.396(3) yes . .
C(9) C(10) 1.388(5) yes . .
C(10) C(11) 1.375(4) yes . .
C(11) C(12) 1.391(7) yes . .
C(12) C(13) 1.384(5) yes . .
C(14) C(15) 1.449(4) yes . .
C(14) C(16) 1.367(5) yes . .
C(16) C(19) 1.501(8) yes . .
C(17) C(18) 1.469(9) yes . .
C(20) C(20) 1.309(17) yes . 2_667
C(20) C(21) 1.225(19) yes . .
C(20) C(21) 1.612(15) yes . 2_667
C(20) C(23) 1.004(19) yes . .
C(20) C(24) 1.58(2) yes . .
C(20) C(25) 1.62(2) yes . .
C(21) C(22) 1.43(2) yes . .
C(21) C(23) 1.59(2) yes . .
C(22) C(24) 1.35(2) yes . 2_667
C(23) C(24) 1.25(2) yes . .
C(23) C(25) 0.81(2) yes . .
C(24) C(25) 0.79(2) yes . .
C(1) H(6) 0.950 no . .
C(1) H(7) 0.950 no . .
C(2) H(8) 0.950 no . .
C(2) H(9) 0.950 no . .
C(2) H(10) 0.950 no . .
C(3) H(11) 0.950 no . .
C(3) H(12) 0.950 no . .
C(4) H(13) 0.950 no . .
C(4) H(14) 0.950 no . .
C(4) H(15) 0.950 no . .
C(5) H(16) 0.950 no . .
C(5) H(17) 0.950 no . .
C(5) H(18) 0.950 no . .
C(6) H(19) 0.950 no . .
C(6) H(20) 0.950 no . .
C(6) H(21) 0.950 no . .
C(7) H(22) 0.950 no . .
C(9) H(1) 0.950 no . .
C(10) H(2) 0.950 no . .
C(11) H(3) 0.950 no . .
C(12) H(4) 0.950 no . .
C(13) H(5) 0.950 no . .
C(17) H(23) 0.950 no . .
C(17) H(24) 0.950 no . .
C(18) H(25) 0.950 no . .
C(18) H(26) 0.950 no . .
C(18) H(27) 0.950 no . .
C(19) H(28) 0.950 no . .
C(19) H(29) 0.950 no . .
C(19) H(30) 0.950 no . .

loop_
_geom_contact_atom_site_label_1
_geom_contact_atom_site_label_2
_geom_contact_distance
_geom_contact_publ_flag
_geom_contact_site_symmetry_1
_geom_contact_site_symmetry_2
O(2) C(2) 3.501(4) ? . 1_655
O(2) C(3) 3.189(5) ? . 1_655
O(2) C(21) 3.377(7) ? . 2_767
O(2) C(22) 3.339(15) ? . 2_767
O(3) C(3) 3.519(3) ? . 2_776
C(2) O(2) 3.501(4) ? . 1_455
C(2) C(20) 3.466(10) ? . .
C(2) C(23) 3.373(14) ? . .
C(2) C(24) 3.470(15) ? . .
C(2) C(25) 3.382(14) ? . .
C(3) O(2) 3.189(5) ? . 1_455
C(3) O(3) 3.519(3) ? . 2_776
C(4) C(16) 3.581(4) ? . 2_776
C(15) C(22) 3.475(15) ? . 2_767
C(16) C(4) 3.581(4) ? . 2_776
C(18) C(22) 3.36(2) ? . 1_654
C(18) C(24) 3.50(2) ? . 2_766
C(20) C(2) 3.466(10) ? . .
C(21) O(2) 3.377(7) ? . 2_767
C(22) O(2) 3.339(15) ? . 2_767
C(22) C(15) 3.475(15) ? . 2_767
C(22) C(18) 3.36(2) ? . 1_456
C(23) C(2) 3.373(14) ? . .
C(24) C(2) 3.470(15) ? . .
C(24) C(18) 3.50(2) ? . 2_766
C(25) C(2) 3.382(14) ? . .
Ni(1) H(13) 3.074 ? . 2_776
Ni(1) H(15) 3.527 ? . 2_776
O(1) H(4) 2.769 ? . 2_767
O(1) H(13) 2.934 ? . 2_776
O(2) H(6) 3.274 ? . 1_655
O(2) H(9) 2.618 ? . 1_655
O(2) H(12) 2.316 ? . 1_655
O(3) H(11) 2.739 ? . 2_776
O(3) H(12) 3.553 ? . 2_776
O(3) H(25) 3.192 ? . 2_866
C(1) H(20) 3.550 ? . 2_677
C(1) H(29) 3.495 ? . 1_455
C(2) H(2) 3.102 ? . 2_766
C(3) H(22) 3.292 ? . 2_776
C(4) H(2) 3.048 ? . 2_766
C(4) H(3) 3.493 ? . 2_766
C(4) H(18) 3.122 ? . 2_776
C(4) H(22) 3.465 ? . 2_776
C(5) H(15) 3.320 ? . 2_776
C(5) H(27) 3.298 ? . 2_776
C(5) H(30) 3.536 ? . 2_777
C(6) H(4) 3.299 ? . 2_767
C(6) H(7) 3.597 ? . 2_677
C(6) H(26) 2.977 ? . 1_456
C(7) H(11) 3.087 ? . 2_776
C(7) H(13) 2.921 ? . 2_776
C(9) H(2) 3.335 ? . 2_766
C(10) H(2) 3.344 ? . 2_766
C(10) H(8) 3.336 ? . 2_766
C(10) H(14) 2.987 ? . 2_766
C(10) H(24) 3.220 ? . 2_866
C(10) H(26) 3.322 ? . 2_866
C(11) H(14) 3.229 ? . 2_766
C(11) H(21) 3.396 ? . 2_767
C(11) H(26) 3.064 ? . 2_866
C(12) H(5) 3.087 ? . 2_767
C(12) H(21) 2.936 ? . 2_767
C(12) H(26) 3.293 ? . 2_866
C(13) H(4) 3.423 ? . 2_767
C(13) H(5) 3.084 ? . 2_767
C(14) H(11) 3.043 ? . 2_776
C(14) H(13) 2.698 ? . 2_776
C(15) H(11) 2.939 ? . 2_776
C(15) H(12) 3.465 ? . 1_655
C(15) H(12) 3.466 ? . 2_776
C(15) H(13) 3.376 ? . 2_776
C(16) H(4) 3.153 ? . 2_767
C(16) H(13) 2.733 ? . 2_776
C(17) H(2) 3.572 ? . 2_866
C(17) H(9) 3.470 ? . 1_655
C(17) H(11) 3.517 ? . 2_776
C(17) H(25) 3.128 ? . 2_866
C(18) H(7) 3.564 ? . 2_776
C(18) H(17) 3.382 ? . 2_776
C(18) H(19) 3.376 ? . 1_654
C(18) H(20) 3.504 ? . 1_654
C(18) H(24) 3.537 ? . 2_866
C(18) H(25) 3.184 ? . 2_866
C(19) H(4) 3.568 ? . 2_767
C(19) H(13) 3.525 ? . 2_776
C(19) H(16) 3.272 ? . 2_777
C(19) H(20) 3.499 ? . 2_777
C(20) H(6) 3.401 ? . 2_667
C(20) H(9) 3.221 ? . .
C(20) H(10) 2.930 ? . .
C(20) H(10) 3.434 ? . 2_667
C(20) H(29) 3.586 ? . 2_767
C(21) H(9) 3.479 ? . 2_667
C(21) H(10) 2.993 ? . .
C(21) H(19) 3.594 ? . .
C(21) H(29) 3.152 ? . 2_767
C(22) H(9) 3.265 ? . 2_667
C(22) H(19) 2.919 ? . .
C(22) H(24) 3.390 ? . 2_767
C(22) H(25) 2.993 ? . 1_456
C(22) H(26) 3.302 ? . 1_456
C(22) H(27) 3.247 ? . 1_456
C(23) H(6) 3.411 ? . 2_667
C(23) H(8) 3.420 ? . .
C(23) H(9) 3.262 ? . .
C(23) H(10) 2.904 ? . .
C(23) H(29) 3.045 ? . 2_767
C(24) H(6) 3.563 ? . 2_667
C(24) H(8) 3.477 ? . .
C(24) H(9) 3.062 ? . .
C(24) H(10) 3.315 ? . .
C(24) H(17) 3.371 ? . 1_545
C(24) H(19) 3.142 ? . 2_667
C(24) H(25) 3.303 ? . 2_766
C(24) H(27) 3.015 ? . 2_766
C(25) H(6) 3.588 ? . 2_667
C(25) H(8) 3.270 ? . .
C(25) H(9) 3.190 ? . .
C(25) H(10) 3.125 ? . .
C(25) H(16) 3.460 ? . 1_545
C(25) H(17) 3.198 ? . 1_545
C(25) H(19) 3.531 ? . 2_667
C(25) H(27) 3.385 ? . 2_766
C(25) H(29) 3.357 ? . 2_767
H(1) H(2) 3.180 ? . 2_766
H(1) H(18) 3.000 ? . 2_776
H(2) C(2) 3.102 ? . 2_766
H(2) C(4) 3.048 ? . 2_766
H(2) C(9) 3.335 ? . 2_766
H(2) C(10) 3.344 ? . 2_766
H(2) C(17) 3.572 ? . 2_866
H(2) H(1) 3.180 ? . 2_766
H(2) H(2) 3.183 ? . 2_766
H(2) H(8) 2.401 ? . 2_766
H(2) H(9) 3.083 ? . 2_766
H(2) H(14) 2.250 ? . 2_766
H(2) H(15) 3.145 ? . 2_766
H(2) H(23) 3.497 ? . 2_866
H(2) H(24) 2.962 ? . 2_866
H(3) C(4) 3.493 ? . 2_766
H(3) H(14) 2.783 ? . 2_766
H(3) H(15) 3.502 ? . 2_766
H(3) H(16) 3.395 ? . 1_545
H(3) H(21) 3.293 ? . 2_767
H(3) H(26) 3.293 ? . 2_866
H(3) H(28) 3.100 ? . 1_545
H(3) H(30) 3.243 ? . 2_767
H(4) O(1) 2.769 ? . 2_767
H(4) C(6) 3.299 ? . 2_767
H(4) C(13) 3.423 ? . 2_767
H(4) C(16) 3.153 ? . 2_767
H(4) C(19) 3.568 ? . 2_767
H(4) H(5) 2.484 ? . 2_767
H(4) H(19) 3.496 ? . 2_767
H(4) H(21) 2.401 ? . 2_767
H(4) H(30) 3.123 ? . 2_767
H(5) C(12) 3.087 ? . 2_767
H(5) C(13) 3.084 ? . 2_767
H(5) H(4) 2.484 ? . 2_767
H(5) H(5) 2.478 ? . 2_767
H(6) O(2) 3.274 ? . 1_455
H(6) C(20) 3.401 ? . 2_667
H(6) C(23) 3.411 ? . 2_667
H(6) C(24) 3.563 ? . 2_667
H(6) C(25) 3.588 ? . 2_667
H(6) H(29) 3.028 ? . 1_455
H(7) C(6) 3.597 ? . 2_677
H(7) C(18) 3.564 ? . 2_776
H(7) H(20) 2.707 ? . 2_677
H(7) H(23) 3.310 ? . 2_776
H(7) H(26) 3.504 ? . 2_776
H(7) H(27) 3.034 ? . 2_776
H(7) H(28) 3.433 ? . 1_455
H(7) H(29) 3.197 ? . 1_455
H(8) C(10) 3.336 ? . 2_766
H(8) C(23) 3.420 ? . .
H(8) C(24) 3.477 ? . .
H(8) C(25) 3.270 ? . .
H(8) H(2) 2.401 ? . 2_766
H(9) O(2) 2.618 ? . 1_455
H(9) C(17) 3.470 ? . 1_455
H(9) C(20) 3.221 ? . .
H(9) C(21) 3.479 ? . 2_667
H(9) C(22) 3.265 ? . 2_667
H(9) C(23) 3.262 ? . .
H(9) C(24) 3.062 ? . .
H(9) C(25) 3.190 ? . .
H(9) H(2) 3.083 ? . 2_766
H(9) H(23) 3.327 ? . 1_455
H(9) H(24) 2.840 ? . 1_455
H(10) C(20) 2.930 ? . .
H(10) C(20) 3.434 ? . 2_667
H(10) C(21) 2.993 ? . .
H(10) C(23) 2.904 ? . .
H(10) C(24) 3.315 ? . .
H(10) C(25) 3.125 ? . .
H(11) O(3) 2.739 ? . 2_776
H(11) C(7) 3.087 ? . 2_776
H(11) C(14) 3.043 ? . 2_776
H(11) C(15) 2.939 ? . 2_776
H(11) C(17) 3.517 ? . 2_776
H(11) H(15) 3.543 ? . 2_776
H(11) H(22) 2.389 ? . 2_776
H(11) H(23) 3.351 ? . 2_776
H(11) H(27) 3.457 ? . 2_776
H(12) O(2) 2.316 ? . 1_455
H(12) O(3) 3.553 ? . 2_776
H(12) C(15) 3.465 ? . 1_455
H(12) C(15) 3.466 ? . 2_776
H(12) H(23) 3.277 ? . 1_455
H(12) H(23) 3.389 ? . 2_776
H(12) H(29) 3.520 ? . 1_455
H(13) Ni(1) 3.074 ? . 2_776
H(13) O(1) 2.934 ? . 2_776
H(13) C(7) 2.921 ? . 2_776
H(13) C(14) 2.698 ? . 2_776
H(13) C(15) 3.376 ? . 2_776
H(13) C(16) 2.733 ? . 2_776
H(13) C(19) 3.525 ? . 2_776
H(13) H(18) 3.133 ? . 2_776
H(13) H(22) 2.682 ? . 2_776
H(13) H(28) 3.200 ? . 2_776
H(14) C(10) 2.987 ? . 2_766
H(14) C(11) 3.229 ? . 2_766
H(14) H(2) 2.250 ? . 2_766
H(14) H(3) 2.783 ? . 2_766
H(14) H(18) 3.453 ? . 2_776
H(14) H(23) 3.127 ? . 1_455
H(14) H(24) 3.417 ? . 1_455
H(14) H(28) 3.315 ? . 2_776
H(15) Ni(1) 3.527 ? . 2_776
H(15) C(5) 3.320 ? . 2_776
H(15) H(2) 3.145 ? . 2_766
H(15) H(3) 3.502 ? . 2_766
H(15) H(11) 3.543 ? . 2_776
H(15) H(18) 2.390 ? . 2_776
H(16) C(19) 3.272 ? . 2_777
H(16) C(25) 3.460 ? . 1_565
H(16) H(3) 3.395 ? . 1_565
H(16) H(28) 3.445 ? . 2_777
H(16) H(29) 3.313 ? . 2_777
H(16) H(30) 2.596 ? . 2_777
H(17) C(18) 3.382 ? . 2_776
H(17) C(24) 3.371 ? . 1_565
H(17) C(25) 3.198 ? . 1_565
H(17) H(19) 3.443 ? . 2_677
H(17) H(20) 3.271 ? . 2_677
H(17) H(26) 3.586 ? . 2_776
H(17) H(27) 2.488 ? . 2_776
H(18) C(4) 3.122 ? . 2_776
H(18) H(1) 3.000 ? . 2_776
H(18) H(13) 3.133 ? . 2_776
H(18) H(14) 3.453 ? . 2_776
H(18) H(15) 2.390 ? . 2_776
H(18) H(22) 2.753 ? . 2_776
H(18) H(27) 3.318 ? . 2_776
H(19) C(18) 3.376 ? . 1_456
H(19) C(21) 3.594 ? . .
H(19) C(22) 2.919 ? . .
H(19) C(24) 3.142 ? . 2_667
H(19) C(25) 3.531 ? . 2_667
H(19) H(4) 3.496 ? . 2_767
H(19) H(17) 3.443 ? . 2_677
H(19) H(26) 2.732 ? . 1_456
H(19) H(27) 3.216 ? . 1_456
H(20) C(1) 3.550 ? . 2_677
H(20) C(18) 3.504 ? . 1_456
H(20) C(19) 3.499 ? . 2_777
H(20) H(7) 2.707 ? . 2_677
H(20) H(17) 3.271 ? . 2_677
H(20) H(26) 2.820 ? . 1_456
H(20) H(27) 3.343 ? . 1_456
H(20) H(28) 3.104 ? . 2_777
H(20) H(29) 3.498 ? . 2_777
H(20) H(30) 3.333 ? . 2_777
H(21) C(11) 3.396 ? . 2_767
H(21) C(12) 2.936 ? . 2_767
H(21) H(3) 3.293 ? . 2_767
H(21) H(4) 2.401 ? . 2_767
H(21) H(26) 2.872 ? . 1_456
H(21) H(28) 3.479 ? . 2_777
H(22) C(3) 3.292 ? . 2_776
H(22) C(4) 3.465 ? . 2_776
H(22) H(11) 2.389 ? . 2_776
H(22) H(13) 2.682 ? . 2_776
H(22) H(18) 2.753 ? . 2_776
H(23) H(2) 3.497 ? . 2_866
H(23) H(7) 3.310 ? . 2_776
H(23) H(9) 3.327 ? . 1_655
H(23) H(11) 3.351 ? . 2_776
H(23) H(12) 3.277 ? . 1_655
H(23) H(12) 3.389 ? . 2_776
H(23) H(14) 3.127 ? . 1_655
H(23) H(28) 3.099 ? . 2_876
H(24) C(10) 3.220 ? . 2_866
H(24) C(18) 3.537 ? . 2_866
H(24) C(22) 3.390 ? . 2_767
H(24) H(2) 2.962 ? . 2_866
H(24) H(9) 2.840 ? . 1_655
H(24) H(14) 3.417 ? . 1_655
H(24) H(25) 2.662 ? . 2_866
H(25) O(3) 3.192 ? . 2_866
H(25) C(17) 3.128 ? . 2_866
H(25) C(18) 3.184 ? . 2_866
H(25) C(22) 2.993 ? . 1_654
H(25) C(24) 3.303 ? . 2_766
H(25) H(24) 2.662 ? . 2_866
H(25) H(25) 2.515 ? . 2_866
H(26) C(6) 2.977 ? . 1_654
H(26) C(10) 3.322 ? . 2_866
H(26) C(11) 3.064 ? . 2_866
H(26) C(12) 3.293 ? . 2_866
H(26) C(22) 3.302 ? . 1_654
H(26) H(3) 3.293 ? . 2_866
H(26) H(7) 3.504 ? . 2_776
H(26) H(17) 3.586 ? . 2_776
H(26) H(19) 2.732 ? . 1_654
H(26) H(20) 2.820 ? . 1_654
H(26) H(21) 2.872 ? . 1_654
H(27) C(5) 3.298 ? . 2_776
H(27) C(22) 3.247 ? . 1_654
H(27) C(24) 3.015 ? . 2_766
H(27) C(25) 3.385 ? . 2_766
H(27) H(7) 3.034 ? . 2_776
H(27) H(11) 3.457 ? . 2_776
H(27) H(17) 2.488 ? . 2_776
H(27) H(18) 3.318 ? . 2_776
H(27) H(19) 3.216 ? . 1_654
H(27) H(20) 3.343 ? . 1_654
H(28) H(3) 3.100 ? . 1_565
H(28) H(7) 3.433 ? . 1_655
H(28) H(13) 3.200 ? . 2_776
H(28) H(14) 3.315 ? . 2_776
H(28) H(16) 3.445 ? . 2_777
H(28) H(20) 3.104 ? . 2_777
H(28) H(21) 3.479 ? . 2_777
H(28) H(23) 3.099 ? . 2_876
H(29) C(1) 3.495 ? . 1_655
H(29) C(20) 3.586 ? . 2_767
H(29) C(21) 3.152 ? . 2_767
H(29) C(23) 3.045 ? . 2_767
H(29) C(25) 3.357 ? . 2_767
H(29) H(6) 3.028 ? . 1_655
H(29) H(7) 3.197 ? . 1_655
H(29) H(12) 3.520 ? . 1_655
H(29) H(16) 3.313 ? . 2_777
H(29) H(20) 3.498 ? . 2_777
H(30) C(5) 3.536 ? . 2_777
H(30) H(3) 3.243 ? . 2_767
H(30) H(4) 3.123 ? . 2_767
H(30) H(16) 2.596 ? . 2_777
H(30) H(20) 3.333 ? . 2_777

loop_
_geom_torsion_atom_site_label_1
_geom_torsion_atom_site_label_2
_geom_torsion_atom_site_label_3
_geom_torsion_atom_site_label_4
_geom_torsion
_geom_torsion_publ_flag
_geom_torsion_site_symmetry_1
_geom_torsion_site_symmetry_2
_geom_torsion_site_symmetry_3
_geom_torsion_site_symmetry_4
O(1) Ni(1) N(1) C(2) -122.2(7) ? . . . .
O(1) Ni(1) N(1) C(3) -4.6(8) ? . . . .
O(1) Ni(1) N(1) C(4) 113.4(8) ? . . . .
N(1) Ni(1) O(1) C(16) -144.0(7) ? . . . .
O(1) Ni(1) N(2) C(1) -178.74(19) ? . . . .
O(1) Ni(1) N(2) C(5) 62.9(2) ? . . . .
O(1) Ni(1) N(2) C(6) -56.3(3) ? . . . .
N(2) Ni(1) O(1) C(16) -172.0(2) ? . . . .
O(1) Ni(1) C(7) C(8) 115.2(2) ? . . . .
O(1) Ni(1) C(7) C(14) -7.21(17) ? . . . .
C(7) Ni(1) O(1) C(16) 8.3(2) ? . . . .
N(1) Ni(1) N(2) C(1) 4.20(18) ? . . . .
N(1) Ni(1) N(2) C(5) -114.2(2) ? . . . .
N(1) Ni(1) N(2) C(6) 126.7(3) ? . . . .
N(2) Ni(1) N(1) C(2) -94.22(19) ? . . . .
N(2) Ni(1) N(1) C(3) 23.31(16) ? . . . .
N(2) Ni(1) N(1) C(4) 141.3(2) ? . . . .
N(1) Ni(1) C(7) C(8) -67.7(2) ? . . . .
N(1) Ni(1) C(7) C(14) 169.85(16) ? . . . .
C(7) Ni(1) N(1) C(2) 85.78(19) ? . . . .
C(7) Ni(1) N(1) C(3) -156.69(16) ? . . . .
C(7) Ni(1) N(1) C(4) -38.7(2) ? . . . .
N(2) Ni(1) C(7) C(8) 112.3(11) ? . . . .
N(2) Ni(1) C(7) C(14) -10.1(12) ? . . . .
C(7) Ni(1) N(2) C(1) -175.8(10) ? . . . .
C(7) Ni(1) N(2) C(5) 65.8(11) ? . . . .
C(7) Ni(1) N(2) C(6) -53.4(12) ? . . . .
Ni(1) O(1) C(16) C(14) -6.9(3) ? . . . .
Ni(1) O(1) C(16) C(19) 171.3(2) ? . . . .
C(15) O(3) C(17) C(18) -178.2(3) ? . . . .
C(17) O(3) C(15) O(2) 0.1(3) ? . . . .
C(17) O(3) C(15) C(14) 178.8(2) ? . . . .
Ni(1) N(1) C(3) C(1) -47.2(3) ? . . . .
C(2) N(1) C(3) C(1) 70.7(4) ? . . . .
C(4) N(1) C(3) C(1) -172.5(3) ? . . . .
Ni(1) N(2) C(1) C(3) -31.1(3) ? . . . .
C(5) N(2) C(1) C(3) 85.9(3) ? . . . .
C(6) N(2) C(1) C(3) -153.8(3) ? . . . .
N(2) C(1) C(3) N(1) 52.8(3) ? . . . .
Ni(1) C(7) C(8) C(9) 119.0(2) ? . . . .
Ni(1) C(7) C(8) C(13) -58.5(3) ? . . . .
Ni(1) C(7) C(14) C(15) -169.2(2) ? . . . .
Ni(1) C(7) C(14) C(16) 5.6(2) ? . . . .
C(8) C(7) C(14) C(15) 71.3(3) ? . . . .
C(8) C(7) C(14) C(16) -113.8(2) ? . . . .
C(14) C(7) C(8) C(9) -124.2(3) ? . . . .
C(14) C(7) C(8) C(13) 58.4(3) ? . . . .
C(7) C(8) C(9) C(10) -174.7(3) ? . . . .
C(7) C(8) C(13) C(12) 175.0(3) ? . . . .
C(9) C(8) C(13) C(12) -2.5(5) ? . . . .
C(13) C(8) C(9) C(10) 2.8(5) ? . . . .
C(8) C(9) C(10) C(11) -0.7(5) ? . . . .
C(9) C(10) C(11) C(12) -1.7(5) ? . . . .
C(10) C(11) C(12) C(13) 2.0(5) ? . . . .
C(11) C(12) C(13) C(8) 0.2(4) ? . . . .
C(7) C(14) C(15) O(2) 179.2(3) ? . . . .
C(7) C(14) C(15) O(3) 0.6(4) ? . . . .
C(7) C(14) C(16) O(1) 0.4(3) ? . . . .
C(7) C(14) C(16) C(19) -177.5(2) ? . . . .
C(15) C(14) C(16) O(1) 175.1(2) ? . . . .
C(15) C(14) C(16) C(19) -2.8(5) ? . . . .
C(16) C(14) C(15) O(2) 4.7(5) ? . . . .
C(16) C(14) C(15) O(3) -173.9(2) ? . . . .
C(20) C(20) C(21) C(22) -4.2(14) ? 2_667 . . .
C(20) C(20) C(21) C(23) 178.1(14) ? 2_667 . . .
C(21) C(20) C(20) C(23) 170(8) ? . . 2_667 2_667
C(21) C(20) C(20) C(24) 0.6(14) ? . . 2_667 2_667
C(21) C(20) C(20) C(25) -1(4) ? . . 2_667 2_667
C(20) C(20) C(21) C(22) -176.8(11) ? 2_667 . 2_667 2_667
C(20) C(20) C(21) C(23) 1.2(8) ? 2_667 . 2_667 2_667
C(21) C(20) C(20) C(23) -10(7) ? 2_667 . 2_667 2_667
C(21) C(20) C(20) C(24) -179.4(10) ? 2_667 . 2_667 2_667
C(21) C(20) C(20) C(25) 179(5) ? 2_667 . 2_667 2_667
C(20) C(20) C(23) C(21) -10(7) ? 2_667 . . .
C(20) C(20) C(23) C(24) 171(8) ? 2_667 . . .
C(20) C(20) C(23) C(25) 175(7) ? 2_667 . . .
C(23) C(20) C(20) C(21) -170(8) ? . . 2_667 2_667
C(23) C(20) C(20) C(24) 10(9) ? . . 2_667 2_667
C(23) C(20) C(20) C(25) 8(12) ? . . 2_667 2_667
C(23) C(20) C(20) C(21) 10(8) ? . . 2_667 .
C(20) C(20) C(24) C(23) -177(2) ? 2_667 . . .
C(20) C(20) C(24) C(25) 179.1(16) ? 2_667 . . .
C(20) C(20) C(24) C(22) -2.5(18) ? 2_667 . . 2_667
C(24) C(20) C(20) C(21) -0.6(14) ? . . 2_667 2_667
C(24) C(20) C(20) C(23) -10(9) ? . . 2_667 2_667
C(24) C(20) C(20) C(25) 178(4) ? . . 2_667 2_667
C(24) C(20) C(20) C(21) 179.4(18) ? . . 2_667 .
C(20) C(20) C(25) C(23) -176(5) ? 2_667 . . .
C(20) C(20) C(25) C(24) -3(5) ? 2_667 . . .
C(25) C(20) C(20) C(21) 1(3) ? . . 2_667 2_667
C(25) C(20) C(20) C(23) -8(11) ? . . 2_667 2_667
C(25) C(20) C(20) C(24) -178(3) ? . . 2_667 2_667
C(25) C(20) C(20) C(21) -179(3) ? . . 2_667 .
C(21) C(20) C(21) C(22) -176.8(12) ? . . 2_667 2_667
C(21) C(20) C(21) C(23) 1.2(12) ? . . 2_667 2_667
C(21) C(20) C(21) C(22) -4.2(18) ? 2_667 . . .
C(21) C(20) C(21) C(23) 178.1(17) ? 2_667 . . .
C(21) C(20) C(23) C(24) -179.0(11) ? . . . .
C(21) C(20) C(23) C(25) -175(2) ? . . . .
C(23) C(20) C(21) C(20) -178.1(14) ? . . . 2_667
C(23) C(20) C(21) C(22) 177.7(13) ? . . . .
C(21) C(20) C(24) C(23) 1.6(17) ? . . . .
C(21) C(20) C(24) C(25) -2(2) ? . . . .
C(21) C(20) C(24) C(22) 176.5(16) ? . . . 2_667
C(24) C(20) C(21) C(20) -179.4(19) ? . . . 2_667
C(24) C(20) C(21) C(22) 176.5(14) ? . . . .
C(24) C(20) C(21) C(23) -1.2(14) ? . . . .
C(21) C(20) C(25) C(23) 6(2) ? . . . .
C(21) C(20) C(25) C(24) 178.7(15) ? . . . .
C(25) C(20) C(21) C(20) 179.7(7) ? . . . 2_667
C(25) C(20) C(21) C(22) 175.5(11) ? . . . .
C(25) C(20) C(21) C(23) -2.2(9) ? . . . .
C(21) C(20) C(23) C(21) -178(2) ? 2_667 . . .
C(21) C(20) C(23) C(24) 3(2) ? 2_667 . . .
C(21) C(20) C(23) C(25) 8(3) ? 2_667 . . .
C(23) C(20) C(21) C(20) 177(2) ? . . 2_667 2_667
C(23) C(20) C(21) C(22) 0.1(18) ? . . 2_667 2_667
C(23) C(20) C(21) C(23) 178(2) ? . . 2_667 2_667
C(21) C(20) C(24) C(23) -177.9(14) ? 2_667 . . .
C(21) C(20) C(24) C(25) 178.6(14) ? 2_667 . . .
C(21) C(20) C(24) C(22) -2.9(9) ? 2_667 . . 2_667
C(24) C(20) C(21) C(20) 179.6(9) ? . . 2_667 2_667
C(24) C(20) C(21) C(22) 2.8(9) ? . . 2_667 2_667
C(24) C(20) C(21) C(23) -179.2(8) ? . . 2_667 2_667
C(21) C(20) C(25) C(23) -175(2) ? 2_667 . . .
C(21) C(20) C(25) C(24) -1.6(16) ? 2_667 . . .
C(25) C(20) C(21) C(20) -179.6(9) ? . . 2_667 2_667
C(25) C(20) C(21) C(22) 3.6(11) ? . . 2_667 2_667
C(25) C(20) C(21) C(23) -178.5(10) ? . . 2_667 2_667
C(23) C(20) C(24) C(25) -3.5(15) ? . . . .
C(23) C(20) C(24) C(22) 175.0(16) ? . . . 2_667
C(24) C(20) C(23) C(21) 179.0(11) ? . . . .
C(24) C(20) C(23) C(25) 4.1(19) ? . . . .
C(23) C(20) C(25) C(24) 173(3) ? . . . .
C(25) C(20) C(23) C(21) 175(2) ? . . . .
C(25) C(20) C(23) C(24) -4.1(19) ? . . . .
C(24) C(20) C(25) C(23) -173(3) ? . . . .
C(25) C(20) C(24) C(23) 3.5(15) ? . . . .
C(25) C(20) C(24) C(22) 178.4(18) ? . . . 2_667
C(20) C(21) C(22) C(24) 6.9(18) ? . . . 2_667
C(20) C(21) C(23) C(24) 1.5(16) ? . . . .
C(20) C(21) C(23) C(25) 55(24) ? . . . .
C(20) C(21) C(22) C(24) 3.5(10) ? 2_667 . . 2_667
C(20) C(21) C(23) C(20) 1.5(11) ? 2_667 . . .
C(20) C(21) C(23) C(24) 3(2) ? 2_667 . . .
C(20) C(21) C(23) C(25) 57(24) ? 2_667 . . .
C(22) C(21) C(23) C(20) -10(6) ? . . . .
C(22) C(21) C(23) C(24) -8(7) ? . . . .
C(22) C(21) C(23) C(25) 45(27) ? . . . .
C(23) C(21) C(22) C(24) 15(6) ? . . . 2_667
C(21) C(22) C(24) C(20) -3.5(10) ? . . 2_667 2_667
C(21) C(22) C(24) C(23) -7.2(19) ? . . 2_667 2_667
C(21) C(22) C(24) C(25) -8(6) ? . . 2_667 2_667
C(20) C(23) C(24) C(25) 175(2) ? . . . .
C(20) C(23) C(24) C(22) -5.8(18) ? . . . 2_667
C(20) C(23) C(25) C(24) -7(3) ? . . . .
C(21) C(23) C(24) C(20) -1.1(13) ? . . . .
C(21) C(23) C(24) C(25) 173(2) ? . . . .
C(21) C(23) C(24) C(22) -7(2) ? . . . 2_667
C(21) C(23) C(25) C(20) -52(22) ? . . . .
C(21) C(23) C(25) C(24) -59(24) ? . . . .
C(24) C(23) C(25) C(20) 7(3) ? . . . .
C(25) C(23) C(24) C(20) -175(2) ? . . . .
C(25) C(23) C(24) C(22) 180(2) ? . . . 2_667
C(20) C(24) C(25) C(23) 3.5(16) ? . . . .
C(22) C(24) C(25) C(20) -4(5) ? 2_667 . . .
C(22) C(24) C(25) C(23) -1(5) ? 2_667 . . .
C(23) C(24) C(25) C(20) -3.5(16) ? . . . .
